data_4509213
loop_
_publ_author_name
'Childs, Scott L.'
'Wood, Peter A.'
'Rodr\'iguez-Hornedo, Na\'ir'
'Reddy, L. Sreenivas'
'Hardcastle, Kenneth I.'

_publ_contact_author 'Scott L Childs'
_publ_section_title
;
 Analysis of 50 Crystal Structures Containing Carbamazepine Using
 theMaterialsModule ofMercury CSD
;
_journal_issue 4
_journal_name_full 'Crystal Growth &amp; Design'
_journal_page_first 1869
_journal_paper_doi 10.1021/cg801056c
_journal_volume 9
_journal_year 2009
_chemical_formula_moiety 'C22 H18 N2 O4'
_chemical_formula_sum 'C22 H18 N2 O4'
_chemical_formula_weight 374.38
_chemical_name_common 'carbamazepine:4-hydroxybenzoic acid cocrystal, form A (1:1)'
_chemical_name_systematic
; 
 5H-Dibenz(b,f)azepine-5-carboxamide 4-hydroxybenzoic acid
;
_space_group_IT_number 14
_symmetry_cell_setting monoclinic
_symmetry_space_group_name_Hall '-P 2ybc'
_symmetry_space_group_name_H-M 'P 1 21/c 1'
_atom_sites_solution_hydrogens geom
_atom_sites_solution_primary direct
_atom_sites_solution_secondary difmap
_audit_creation_method SHELXL-97
_cell_angle_alpha 90.00
_cell_angle_beta 91.870(2)
_cell_angle_gamma 90.00
_cell_formula_units_Z 4
_cell_length_a 7.0994(3)
_cell_length_b 12.7087(6)
_cell_length_c 20.1105(9)
_cell_measurement_reflns_used 6100
_cell_measurement_temperature 173(2)
_cell_measurement_theta_max 66.60
_cell_measurement_theta_min 8.30
_cell_volume 1813.49(14)
_computing_cell_refinement 'Bruker SMART'
_computing_data_collection 'Bruker SMART'
_computing_data_reduction 'Bruker SAINT'
_computing_molecular_graphics 'Bruker SHELXTL'
_computing_publication_material 'Bruker SHELXTL'
_computing_structure_refinement 'SHELXL-97 (Sheldrick, 1997)'
_computing_structure_solution 'SHELXS-97 (Sheldrick, 1990)'
_diffrn_ambient_temperature 173(2)
_diffrn_measured_fraction_theta_full 0.833
_diffrn_measured_fraction_theta_max 0.833
_diffrn_measurement_device_type 'CCD area detector'
_diffrn_measurement_method 'phi and omega scans'
_diffrn_radiation_monochromator graphite
_diffrn_radiation_source 'fine-focus sealed tube'
_diffrn_radiation_type CuK\a
_diffrn_radiation_wavelength 1.54178
_diffrn_reflns_av_R_equivalents 0.0178
_diffrn_reflns_av_sigmaI/netI 0.0152
_diffrn_reflns_limit_h_max 6
_diffrn_reflns_limit_h_min -7
_diffrn_reflns_limit_k_max 13
_diffrn_reflns_limit_k_min -12
_diffrn_reflns_limit_l_max 23
_diffrn_reflns_limit_l_min -23
_diffrn_reflns_number 7888
_diffrn_reflns_theta_full 66.60
_diffrn_reflns_theta_max 66.60
_diffrn_reflns_theta_min 8.25
_exptl_absorpt_coefficient_mu 0.783
_exptl_absorpt_correction_T_max 0.7472
_exptl_absorpt_correction_T_min 0.5595
_exptl_absorpt_correction_type multi-scan
_exptl_absorpt_process_details SADABS
_exptl_crystal_colour colorless
_exptl_crystal_density_diffrn 1.371
_exptl_crystal_density_meas ?
_exptl_crystal_density_method 'not measured'
_exptl_crystal_description prism
_exptl_crystal_F_000 784
_exptl_crystal_size_max 0.332
_exptl_crystal_size_mid 0.22
_exptl_crystal_size_min 0.21
_refine_diff_density_max 0.151
_refine_diff_density_min -0.155
_refine_diff_density_rms 0.031
_refine_ls_extinction_coef 0.0053(4)
_refine_ls_extinction_expression Fc^*^=kFc[1+0.001xFc^2^\l^3^/sin(2\q)]^-1/4^
_refine_ls_extinction_method SHELXL
_refine_ls_goodness_of_fit_ref 1.066
_refine_ls_hydrogen_treatment refall
_refine_ls_matrix_type full
_refine_ls_number_parameters 326
_refine_ls_number_reflns 2682
_refine_ls_number_restraints 0
_refine_ls_restrained_S_all 1.066
_refine_ls_R_factor_all 0.0303
_refine_ls_R_factor_gt 0.0288
_refine_ls_shift/su_max 0.000
_refine_ls_shift/su_mean 0.000
_refine_ls_structure_factor_coef Fsqd
_refine_ls_weighting_details 'calc w=1/[\s^2^(Fo^2^)+(0.0500P)^2^+0.3000P] where P=(Fo^2^+2Fc^2^)/3'
_refine_ls_weighting_scheme calc
_refine_ls_wR_factor_gt 0.0783
_refine_ls_wR_factor_ref 0.0797
_reflns_number_gt 2546
_reflns_number_total 2682
_reflns_threshold_expression >2sigma(I)
_cod_data_source_file cg801056csup1.cif
_cod_data_source_block 39
_cod_depositor_comments
;
The following automatic conversions were performed:

'_symmetry_cell_setting' value 'Monoclinic' changed to 'monoclinic'
according to /home/saulius/struct/CIF-dictionaries/cif_core.dic
dictionary named 'cif_core.dic' version 2.4.2 from 2011-04-26.

Automatic conversion script
Id: cif_fix_values 1891 2012-01-12 08:04:46Z andrius 

The following automatic conversions were performed:

'_exptl_crystal_density_meas' value 'not measured' was changed to '?'
- the value is perceived as not measured.

Automatic conversion script
Id: cif_fix_values 3008 2015-01-20 13:52:24Z robertas 
;
_cod_original_sg_symbol_H-M P2(1)/c
_cod_database_code 4509213

loop_
_symmetry_equiv_pos_as_xyz
'x, y, z'
'-x, y+1/2, -z+1/2'
'-x, -y, -z'
'x, -y-1/2, z-1/2'

loop_
_atom_site_label
_atom_site_type_symbol
_atom_site_fract_x
_atom_site_fract_y
_atom_site_fract_z
_atom_site_U_iso_or_equiv
_atom_site_adp_type
_atom_site_occupancy
_atom_site_symmetry_multiplicity
_atom_site_calc_flag
C1 C 0.76752(16) 1.01448(9) 0.34562(5) 0.0271(3) Uani 1 1 d
C2 C 0.92278(19) 1.08082(10) 0.35394(6) 0.0315(3) Uani 1 1 d
C3 C 0.9173(2) 1.18076(10) 0.32662(7) 0.0390(3) Uani 1 1 d
C4 C 0.7580(2) 1.21449(11) 0.29105(6) 0.0393(3) Uani 1 1 d
C5 C 0.6032(2) 1.14961(10) 0.28411(6) 0.0363(3) Uani 1 1 d
C6 C 0.60295(17) 1.04841(10) 0.31222(5) 0.0292(3) Uani 1 1 d
C7 C 0.43301(18) 0.98337(10) 0.30650(6) 0.0344(3) Uani 1 1 d
C8 C 0.37410(18) 0.91232(10) 0.35059(6) 0.0349(3) Uani 1 1 d
C9 C 0.46613(16) 0.88273(9) 0.41413(6) 0.0292(3) Uani 1 1 d
C10 C 0.35554(19) 0.85461(10) 0.46794(7) 0.0359(3) Uani 1 1 d
C11 C 0.43533(19) 0.82897(10) 0.52905(6) 0.0385(3) Uani 1 1 d
C12 C 0.6292(2) 0.82958(10) 0.53855(6) 0.0388(3) Uani 1 1 d
C13 C 0.74302(19) 0.85691(10) 0.48638(6) 0.0333(3) Uani 1 1 d
C14 C 0.66165(16) 0.88213(9) 0.42457(5) 0.0269(3) Uani 1 1 d
C15 C 0.86084(15) 0.83388(9) 0.33017(5) 0.0248(3) Uani 1 1 d
C16 C 0.41767(17) 0.00376(9) 0.08585(5) 0.0279(3) Uani 1 1 d
C17 C 0.48086(18) -0.08102(10) 0.12488(6) 0.0310(3) Uani 1 1 d
C18 C 0.65257(18) -0.07789(10) 0.15829(6) 0.0315(3) Uani 1 1 d
C19 C 0.76835(16) 0.01068(9) 0.15327(5) 0.0280(3) Uani 1 1 d
C20 C 0.70844(18) 0.09463(10) 0.11283(6) 0.0318(3) Uani 1 1 d
C21 C 0.53566(18) 0.09111(9) 0.08009(6) 0.0300(3) Uani 1 1 d
C22 C 0.23348(17) 0.00297(9) 0.05107(6) 0.0285(3) Uani 1 1 d
H2 H 1.032(2) 1.0544(11) 0.3775(7) 0.035(4) Uiso 1 1 d
H3 H 1.026(2) 1.2270(12) 0.3326(7) 0.047(4) Uiso 1 1 d
H4 H 0.7584(19) 1.2844(12) 0.2699(7) 0.042(4) Uiso 1 1 d
H5 H 0.492(2) 1.1736(11) 0.2591(7) 0.041(4) Uiso 1 1 d
H7 H 0.348(2) 1.0018(11) 0.2687(8) 0.045(4) Uiso 1 1 d
H8 H 0.252(2) 0.8789(12) 0.3414(7) 0.042(4) Uiso 1 1 d
H10 H 0.218(2) 0.8533(12) 0.4593(7) 0.045(4) Uiso 1 1 d
H11 H 0.355(2) 0.8087(12) 0.5653(7) 0.050(4) Uiso 1 1 d
H12 H 0.687(2) 0.8109(13) 0.5817(8) 0.050(4) Uiso 1 1 d
H13 H 0.883(2) 0.8579(11) 0.4928(6) 0.037(4) Uiso 1 1 d
H17 H 0.397(2) -0.1404(12) 0.1283(7) 0.040(4) Uiso 1 1 d
H18 H 0.695(2) -0.1332(12) 0.1863(7) 0.040(4) Uiso 1 1 d
H20 H 0.796(2) 0.1552(12) 0.1095(7) 0.040(4) Uiso 1 1 d
H21 H 0.494(2) 0.1495(12) 0.0512(7) 0.042(4) Uiso 1 1 d
H2N H 0.906(2) 0.6855(12) 0.3263(7) 0.040(4) Uiso 1 1 d
H3N H 0.810(2) 0.7147(13) 0.3896(8) 0.050(4) Uiso 1 1 d
N1 N 0.77983(13) 0.90834(7) 0.37007(5) 0.0269(2) Uani 1 1 d
N2 N 0.85251(16) 0.73294(8) 0.35005(6) 0.0358(3) Uani 1 1 d
O1 O 0.94060(11) 0.86003(6) 0.27890(4) 0.0303(2) Uani 1 1 d
O2 O 0.16397(12) 0.08320(6) 0.02528(4) 0.0359(2) Uani 1 1 d
O3 O 0.14613(13) -0.08883(6) 0.04928(4) 0.0344(2) Uani 1 1 d
O4 O 0.93699(12) 0.01892(7) 0.18660(4) 0.0335(2) Uani 1 1 d
H4O H 0.942(2) -0.0320(15) 0.2197(9) 0.061(5) Uiso 1 1 d
H3O H 0.024(3) -0.0815(15) 0.0216(10) 0.076(6) Uiso 1 1 d

loop_
_atom_site_aniso_label
_atom_site_aniso_U_11
_atom_site_aniso_U_22
_atom_site_aniso_U_33
_atom_site_aniso_U_23
_atom_site_aniso_U_13
_atom_site_aniso_U_12
C1 0.0314(7) 0.0245(7) 0.0258(5) -0.0008(4) 0.0082(5) 0.0024(4)
C2 0.0307(7) 0.0305(7) 0.0336(6) -0.0006(5) 0.0067(6) -0.0008(5)
C3 0.0449(8) 0.0300(7) 0.0429(7) -0.0009(6) 0.0167(6) -0.0058(5)
C4 0.0502(9) 0.0296(8) 0.0392(7) 0.0059(5) 0.0177(6) 0.0057(5)
C5 0.0424(8) 0.0379(8) 0.0290(6) 0.0038(5) 0.0078(6) 0.0125(5)
C6 0.0330(7) 0.0310(7) 0.0239(5) -0.0019(5) 0.0049(5) 0.0052(5)
C7 0.0311(7) 0.0397(8) 0.0320(6) -0.0041(5) -0.0034(6) 0.0059(5)
C8 0.0250(7) 0.0388(8) 0.0409(7) -0.0076(5) 0.0002(6) -0.0016(5)
C9 0.0299(7) 0.0221(6) 0.0361(6) -0.0053(5) 0.0062(5) -0.0009(4)
C10 0.0321(8) 0.0290(7) 0.0473(7) -0.0046(5) 0.0139(6) 0.0001(5)
C11 0.0489(9) 0.0285(7) 0.0392(7) -0.0018(5) 0.0196(6) 0.0001(5)
C12 0.0528(9) 0.0333(8) 0.0308(6) 0.0007(5) 0.0068(6) -0.0001(6)
C13 0.0347(8) 0.0314(7) 0.0341(6) 0.0010(5) 0.0026(5) 0.0003(5)
C14 0.0301(7) 0.0206(6) 0.0303(6) -0.0014(4) 0.0075(5) -0.0002(4)
C15 0.0197(6) 0.0272(7) 0.0274(5) -0.0018(4) -0.0022(5) 0.0019(4)
C16 0.0313(8) 0.0282(7) 0.0242(5) -0.0024(4) 0.0019(5) -0.0011(4)
C17 0.0357(8) 0.0277(7) 0.0296(6) 0.0000(5) -0.0005(5) -0.0050(5)
C18 0.0381(8) 0.0275(7) 0.0286(6) 0.0020(5) -0.0024(6) -0.0010(5)
C19 0.0276(7) 0.0329(7) 0.0234(5) -0.0027(4) 0.0016(5) -0.0001(4)
C20 0.0327(8) 0.0308(7) 0.0320(6) 0.0030(5) 0.0018(6) -0.0053(5)
C21 0.0321(8) 0.0285(7) 0.0293(6) 0.0032(5) -0.0003(5) -0.0012(4)
C22 0.0322(7) 0.0268(7) 0.0267(6) -0.0026(5) 0.0023(5) -0.0022(4)
N1 0.0281(6) 0.0230(5) 0.0299(5) 0.0010(4) 0.0069(4) 0.0016(3)
N2 0.0434(7) 0.0261(6) 0.0385(6) 0.0014(5) 0.0109(5) 0.0087(4)
O1 0.0310(5) 0.0330(5) 0.0269(4) 0.0003(3) 0.0042(4) 0.0059(3)
O2 0.0356(5) 0.0277(5) 0.0437(5) 0.0019(4) -0.0075(4) -0.0006(3)
O3 0.0352(6) 0.0285(5) 0.0390(5) 0.0009(3) -0.0052(4) -0.0056(3)
O4 0.0299(5) 0.0389(5) 0.0315(4) 0.0039(4) -0.0027(4) -0.0029(3)

loop_
_atom_type_symbol
_atom_type_description
_atom_type_scat_dispersion_real
_atom_type_scat_dispersion_imag
_atom_type_scat_source
C C 0.0181 0.0091 'International Tables Vol C Tables 4.2.6.8 and 6.1.1.4'
H H 0.0000 0.0000 'International Tables Vol C Tables 4.2.6.8 and 6.1.1.4'
N N 0.0311 0.0180 'International Tables Vol C Tables 4.2.6.8 and 6.1.1.4'
O O 0.0492 0.0322 'International Tables Vol C Tables 4.2.6.8 and 6.1.1.4'

loop_
_geom_angle_atom_site_label_1
_geom_angle_atom_site_label_2
_geom_angle_atom_site_label_3
_geom_angle
C2 C1 C6 121.12(11)
C2 C1 N1 119.19(11)
C6 C1 N1 119.66(11)
C3 C2 C1 119.73(13)
C3 C2 H2 122.1(9)
C1 C2 H2 118.2(9)
C2 C3 C4 120.03(13)
C2 C3 H3 119.5(9)
C4 C3 H3 120.5(9)
C5 C4 C3 120.13(12)
C5 C4 H4 120.6(8)
C3 C4 H4 119.2(8)
C4 C5 C6 121.25(13)
C4 C5 H5 119.9(8)
C6 C5 H5 118.9(9)
C1 C6 C5 117.65(12)
C1 C6 C7 122.53(11)
C5 C6 C7 119.81(11)
C8 C7 C6 127.00(12)
C8 C7 H7 118.3(9)
C6 C7 H7 114.2(9)
C7 C8 C9 127.54(12)
C7 C8 H8 117.5(9)
C9 C8 H8 114.8(9)
C14 C9 C10 117.44(11)
C14 C9 C8 123.02(10)
C10 C9 C8 119.53(11)
C11 C10 C9 121.65(12)
C11 C10 H10 122.1(8)
C9 C10 H10 116.3(8)
C10 C11 C12 120.06(11)
C10 C11 H11 119.7(9)
C12 C11 H11 120.2(9)
C11 C12 C13 119.86(13)
C11 C12 H12 120.7(9)
C13 C12 H12 119.4(9)
C12 C13 C14 119.84(12)
C12 C13 H13 120.4(8)
C14 C13 H13 119.8(8)
C13 C14 C9 121.14(10)
C13 C14 N1 119.86(10)
C9 C14 N1 119.01(10)
O1 C15 N2 121.96(10)
O1 C15 N1 120.76(10)
N2 C15 N1 117.27(10)
C21 C16 C17 118.45(12)
C21 C16 C22 119.65(11)
C17 C16 C22 121.90(11)
C18 C17 C16 121.04(11)
C18 C17 H17 122.0(9)
C16 C17 H17 117.0(9)
C17 C18 C19 120.14(12)
C17 C18 H18 122.1(9)
C19 C18 H18 117.7(9)
O4 C19 C20 118.35(11)
O4 C19 C18 122.49(11)
C20 C19 C18 119.16(12)
C21 C20 C19 120.23(11)
C21 C20 H20 123.1(8)
C19 C20 H20 116.7(8)
C20 C21 C16 120.95(11)
C20 C21 H21 120.4(8)
C16 C21 H21 118.7(9)
O2 C22 O3 122.34(12)
O2 C22 C16 122.15(10)
O3 C22 C16 115.51(10)
C15 N1 C1 117.83(9)
C15 N1 C14 123.26(9)
C1 N1 C14 116.53(8)
C15 N2 H2N 118.4(10)
C15 N2 H3N 122.3(10)
H2N N2 H3N 118.6(14)
C22 O3 H3O 108.9(11)
C19 O4 H4O 108.2(11)

loop_
_geom_bond_atom_site_label_1
_geom_bond_atom_site_label_2
_geom_bond_distance
C1 C2 1.3935(17)
C1 C6 1.3968(18)
C1 N1 1.4374(14)
C2 C3 1.3839(19)
C2 H2 0.955(15)
C3 C4 1.386(2)
C3 H3 0.977(16)
C4 C5 1.378(2)
C4 H4 0.984(15)
C5 C6 1.4048(18)
C5 H5 0.974(15)
C6 C7 1.4638(18)
C7 C8 1.3420(18)
C7 H7 0.984(16)
C8 C9 1.4652(18)
C8 H8 0.978(16)
C9 C14 1.3970(17)
C9 C10 1.4037(16)
C10 C11 1.375(2)
C10 H10 0.984(16)
C11 C12 1.383(2)
C11 H11 0.976(15)
C12 C13 1.3894(17)
C12 H12 0.977(16)
C13 C14 1.3910(17)
C13 H13 0.995(15)
C14 N1 1.4408(13)
C15 O1 1.2378(13)
C15 N2 1.3457(16)
C15 N1 1.3785(14)
C16 C21 1.3977(16)
C16 C17 1.3984(17)
C16 C22 1.4627(19)
C17 C18 1.3732(19)
C17 H17 0.967(15)
C18 C19 1.3994(17)
C18 H18 0.944(15)
C19 O4 1.3569(15)
C19 C20 1.3992(17)
C20 C21 1.3739(19)
C20 H20 0.995(15)
C21 H21 0.982(15)
C22 O2 1.2392(15)
C22 O3 1.3212(14)
N2 H2N 0.866(16)
N2 H3N 0.889(16)
O3 H3O 1.02(2)
O4 H4O 0.928(19)

loop_
_geom_hbond_atom_site_label_D
_geom_hbond_atom_site_label_H
_geom_hbond_atom_site_label_A
_geom_hbond_distance_DH
_geom_hbond_distance_HA
_geom_hbond_distance_DA
_geom_hbond_angle_DHA
_geom_hbond_site_symmetry_A
N2 H2N O4 0.866(16) 2.409(16) 3.2010(14) 152.3(13) 2_755
N2 H3N O2 0.889(16) 2.396(17) 3.1528(14) 143.2(13) 2_655
O4 H4O O1 0.928(19) 1.817(19) 2.7424(12) 174.6(16) 1_545
O3 H3O O2 1.02(2) 1.61(2) 2.6238(13) 173.4(18) 3

loop_
_geom_torsion_atom_site_label_1
_geom_torsion_atom_site_label_2
_geom_torsion_atom_site_label_3
_geom_torsion_atom_site_label_4
_geom_torsion
C6 C1 C2 C3 -2.46(16)
N1 C1 C2 C3 175.55(10)
C1 C2 C3 C4 -0.10(17)
C2 C3 C4 C5 1.50(18)
C3 C4 C5 C6 -0.39(17)
C2 C1 C6 C5 3.48(15)
N1 C1 C6 C5 -174.52(9)
C2 C1 C6 C7 -175.77(10)
N1 C1 C6 C7 6.23(15)
C4 C5 C6 C1 -2.07(16)
C4 C5 C6 C7 177.21(10)
C1 C6 C7 C8 31.30(18)
C5 C6 C7 C8 -147.94(13)
C6 C7 C8 C9 -0.5(2)
C7 C8 C9 C14 -32.83(19)
C7 C8 C9 C10 146.38(13)
C14 C9 C10 C11 1.01(18)
C8 C9 C10 C11 -178.24(11)
C9 C10 C11 C12 -0.6(2)
C10 C11 C12 C13 0.49(19)
C11 C12 C13 C14 -0.89(19)
C12 C13 C14 C9 1.38(18)
C12 C13 C14 N1 -178.70(11)
C10 C9 C14 C13 -1.42(17)
C8 C9 C14 C13 177.81(11)
C10 C9 C14 N1 178.66(10)
C8 C9 C14 N1 -2.11(17)
C21 C16 C17 C18 1.68(17)
C22 C16 C17 C18 -178.60(11)
C16 C17 C18 C19 -0.51(17)
C17 C18 C19 O4 178.25(10)
C17 C18 C19 C20 -1.27(17)
O4 C19 C20 C21 -177.68(10)
C18 C19 C20 C21 1.86(17)
C19 C20 C21 C16 -0.68(18)
C17 C16 C21 C20 -1.08(17)
C22 C16 C21 C20 179.20(10)
C21 C16 C22 O2 -11.97(16)
C17 C16 C22 O2 168.31(11)
C21 C16 C22 O3 168.30(10)
C17 C16 C22 O3 -11.42(15)
O1 C15 N1 C1 8.60(16)
N2 C15 N1 C1 -172.68(10)
O1 C15 N1 C14 170.50(10)
N2 C15 N1 C14 -10.79(16)
C2 C1 N1 C15 -83.61(13)
C6 C1 N1 C15 94.43(12)
C2 C1 N1 C14 113.28(11)
C6 C1 N1 C14 -68.69(13)
C13 C14 N1 C15 83.67(14)
C9 C14 N1 C15 -96.42(13)
C13 C14 N1 C1 -114.22(12)
C9 C14 N1 C1 65.69(14)
